data_7003791
loop_
_publ_author_name
'Baunemann, Arne'
'Bekermann, Daniela'
'Thiede, Tobias B.'
'Parala, Harish'
'Winter, Manuela'
'Gemel, Christian'
'Fischer, Roland A.'

_publ_section_title
;
 Mixed amido/imido/guanidinato complexes of niobium: potential
 precursors for MOCVD of niobium nitride thin films
;
_journal_issue 28
_journal_name_full 'Dalton Transactions'
_journal_page_first 3715
_journal_page_last 3722
_journal_paper_doi 10.1039/b719688a
_journal_year 2008
_chemical_formula_sum 'C10 H27 N4 Nb'
_chemical_formula_weight 296.27
_chemical_name_systematic
;
?
;
_space_group_IT_number 148
_symmetry_cell_setting trigonal
_symmetry_space_group_name_Hall '-R 3'
_symmetry_space_group_name_H-M 'R -3 :H'
_atom_sites_solution_hydrogens geom
_atom_sites_solution_primary direct
_atom_sites_solution_secondary difmap
_audit_creation_method SHELXL-97
_cell_angle_alpha 90.00
_cell_angle_beta 90.00
_cell_angle_gamma 120.00
_cell_formula_units_Z 6
_cell_length_a 11.208(19)
_cell_length_b 11.208(19)
_cell_length_c 21.16(2)
_cell_measurement_reflns_used 4600
_cell_measurement_temperature 111(2)
_cell_measurement_theta_max 27.499
_cell_measurement_theta_min 2.83
_cell_volume 2302(6)
_computing_cell_refinement 'CrysAlis RED 1.171.13, Oxford Diffraction'
_computing_data_collection 'CrysAlis CCD 1.171.13, Oxford Diffraction'
_computing_data_reduction 'CrysAlis RED 1.171.13, Oxford Diffraction'
_computing_molecular_graphics SHELXL-97
_computing_publication_material SHELXL-97
_computing_structure_refinement 'SHELXL-97 (Sheldrick, 1997)'
_computing_structure_solution 'SHELXS-97 (Sheldrick, 1990)'
_diffrn_ambient_temperature 111(2)
_diffrn_measured_fraction_theta_full 0.996
_diffrn_measured_fraction_theta_max 0.996
_diffrn_measurement_device_type 'Sapphire2-CCD, Oxford Diffraction'
_diffrn_measurement_method '887 images at 1.0 deg. in \w and 30 sec.'
_diffrn_radiation_monochromator graphite
_diffrn_radiation_source 'Enhance (Mo) X-ray Source'
_diffrn_radiation_type MoK\a
_diffrn_radiation_wavelength 0.71073
_diffrn_reflns_av_R_equivalents 0.0848
_diffrn_reflns_av_sigmaI/netI 0.0362
_diffrn_reflns_limit_h_max 13
_diffrn_reflns_limit_h_min -13
_diffrn_reflns_limit_k_max 13
_diffrn_reflns_limit_k_min -13
_diffrn_reflns_limit_l_max 25
_diffrn_reflns_limit_l_min -26
_diffrn_reflns_number 10657
_diffrn_reflns_theta_full 25.99
_diffrn_reflns_theta_max 25.99
_diffrn_reflns_theta_min 3.64
_exptl_absorpt_coefficient_mu 0.766
_exptl_absorpt_correction_T_max 0.930
_exptl_absorpt_correction_T_min 0.853
_exptl_absorpt_correction_type 'numeric analytical'
_exptl_absorpt_process_details 'Gaussian face-indexed'
_exptl_crystal_colour colourless
_exptl_crystal_density_diffrn 1.282
_exptl_crystal_density_method 'not measured'
_exptl_crystal_description prism
_exptl_crystal_F_000 936
_exptl_crystal_size_max 0.12
_exptl_crystal_size_mid 0.08
_exptl_crystal_size_min 0.05
_refine_diff_density_max 0.634
_refine_diff_density_min -0.851
_refine_diff_density_rms 0.075
_refine_ls_extinction_method none
_refine_ls_goodness_of_fit_ref 1.124
_refine_ls_hydrogen_treatment constr
_refine_ls_matrix_type full
_refine_ls_number_parameters 60
_refine_ls_number_reflns 1006
_refine_ls_number_restraints 0
_refine_ls_restrained_S_all 1.124
_refine_ls_R_factor_all 0.0420
_refine_ls_R_factor_gt 0.0338
_refine_ls_shift/su_max 0.000
_refine_ls_shift/su_mean 0.000
_refine_ls_structure_factor_coef Fsqd
_refine_ls_weighting_details 'calc w=1/[\s^2^(Fo^2^)+(0.0446P)^2^+0.0000P] where P=(Fo^2^+2Fc^2^)/3'
_refine_ls_weighting_scheme calc
_refine_ls_wR_factor_gt 0.0749
_refine_ls_wR_factor_ref 0.0786
_reflns_number_gt 897
_reflns_number_total 1006
_reflns_threshold_expression >2sigma(I)
_cod_data_source_file b719688a.txt
_cod_data_source_block cvd96
_cod_original_sg_symbol_H-M R-3
_cod_database_code 7003791

loop_
_symmetry_equiv_pos_as_xyz
'x, y, z'
'-y, x-y, z'
'-x+y, -x, z'
'x+2/3, y+1/3, z+1/3'
'-y+2/3, x-y+1/3, z+1/3'
'-x+y+2/3, -x+1/3, z+1/3'
'x+1/3, y+2/3, z+2/3'
'-y+1/3, x-y+2/3, z+2/3'
'-x+y+1/3, -x+2/3, z+2/3'
'-x, -y, -z'
'y, -x+y, -z'
'x-y, x, -z'
'-x+2/3, -y+1/3, -z+1/3'
'y+2/3, -x+y+1/3, -z+1/3'
'x-y+2/3, x+1/3, -z+1/3'
'-x+1/3, -y+2/3, -z+2/3'
'y+1/3, -x+y+2/3, -z+2/3'
'x-y+1/3, x+2/3, -z+2/3'

loop_
_atom_site_label
_atom_site_type_symbol
_atom_site_fract_x
_atom_site_fract_y
_atom_site_fract_z
_atom_site_U_iso_or_equiv
_atom_site_adp_type
_atom_site_occupancy
_atom_site_symmetry_multiplicity
_atom_site_calc_flag
_atom_site_refinement_flags
_atom_site_disorder_assembly
_atom_site_disorder_group
Nb1 Nb 0.0000 0.0000 0.17516(2) 0.03006(19) Uani 1 3 d S . .
N1 N 0.0107(2) 0.1742(2) 0.14652(13) 0.0370(6) Uani 1 1 d . . .
N2 N 0.0000 0.0000 0.25821(19) 0.0271(9) Uani 1 3 d S A .
C1 C -0.0286(4) 0.1829(4) 0.08239(17) 0.0587(10) Uani 1 1 d . . .
H1A H -0.1069 0.1990 0.0829 0.088 Uiso 1 1 calc R . .
H1B H -0.0549 0.0964 0.0602 0.088 Uiso 1 1 calc R . .
H1C H 0.0492 0.2592 0.0605 0.088 Uiso 1 1 calc R . .
C2 C 0.0471(3) 0.2994(3) 0.18169(19) 0.0489(9) Uani 1 1 d . . .
H2A H 0.1272 0.3775 0.1620 0.073 Uiso 1 1 calc R . .
H2B H 0.0695 0.2890 0.2254 0.073 Uiso 1 1 calc R . .
H2C H -0.0308 0.3160 0.1814 0.073 Uiso 1 1 calc R . .
C3 C 0.0000 0.0000 0.3261(2) 0.0321(11) Uani 1 3 d S . .
C41 C 0.1322(15) 0.1224(14) 0.3585(4) 0.070(6) Uani 0.410(17) 1 d P A 1
H4A H 0.2133 0.1149 0.3479 0.106 Uiso 0.410(17) 1 calc PR A 1
H4B H 0.1196 0.1173 0.4044 0.106 Uiso 0.410(17) 1 calc PR A 1
H4C H 0.1453 0.2106 0.3431 0.106 Uiso 0.410(17) 1 calc PR A 1
C4 C 0.0625(10) 0.1472(5) 0.3444(4) 0.044(3) Uani 0.590(17) 1 d P A 2
H4D H 0.1574 0.1984 0.3287 0.066 Uiso 0.590(17) 1 calc PR A 2
H4E H 0.0626 0.1546 0.3905 0.066 Uiso 0.590(17) 1 calc PR A 2
H4F H 0.0087 0.1857 0.3260 0.066 Uiso 0.590(17) 1 calc PR A 2

loop_
_atom_site_aniso_label
_atom_site_aniso_U_11
_atom_site_aniso_U_22
_atom_site_aniso_U_33
_atom_site_aniso_U_23
_atom_site_aniso_U_13
_atom_site_aniso_U_12
Nb1 0.01899(19) 0.01899(19) 0.0522(4) 0.000 0.000 0.00949(10)
N1 0.0270(12) 0.0249(12) 0.0609(17) 0.0078(11) 0.0075(11) 0.0142(10)
N2 0.0192(11) 0.0192(11) 0.043(3) 0.000 0.000 0.0096(6)
C1 0.071(2) 0.045(2) 0.067(3) 0.0238(18) 0.024(2) 0.0344(19)
C2 0.0345(16) 0.0229(14) 0.092(3) 0.0018(16) 0.0064(16) 0.0165(13)
C3 0.0219(14) 0.0219(14) 0.053(3) 0.000 0.000 0.0109(7)
C41 0.051(7) 0.072(7) 0.027(5) 0.009(4) -0.023(4) -0.016(6)
C4 0.053(5) 0.031(3) 0.036(4) -0.010(2) 0.007(3) 0.012(3)

loop_
_atom_type_symbol
_atom_type_description
_atom_type_scat_dispersion_real
_atom_type_scat_dispersion_imag
_atom_type_scat_source
C C 0.0033 0.0016 'International Tables Vol C Tables 4.2.6.8 and 6.1.1.4'
N N 0.0061 0.0033 'International Tables Vol C Tables 4.2.6.8 and 6.1.1.4'
Nb Nb -2.0727 0.6215 'International Tables Vol C Tables 4.2.6.8 and 6.1.1.4'
H H 0.0000 0.0000 'International Tables Vol C Tables 4.2.6.8 and 6.1.1.4'

loop_
_geom_angle_atom_site_label_1
_geom_angle_atom_site_label_2
_geom_angle_atom_site_label_3
_geom_angle
_geom_angle_site_symmetry_1
_geom_angle_site_symmetry_3
_geom_angle_publ_flag
N2 Nb1 N1 107.73(8) . 2 ?
N2 Nb1 N1 107.73(8) . 3 ?
N1 Nb1 N1 111.16(8) 2 3 ?
N2 Nb1 N1 107.73(8) . . ?
N1 Nb1 N1 111.16(8) 2 . ?
N1 Nb1 N1 111.16(8) 3 . ?
C1 N1 C2 111.3(3) . . ?
C1 N1 Nb1 118.8(2) . . ?
C2 N1 Nb1 129.9(2) . . ?
C3 N2 Nb1 180.0 . . ?
N1 C1 H1A 109.5 . . ?
N1 C1 H1B 109.5 . . ?
H1A C1 H1B 109.5 . . ?
N1 C1 H1C 109.5 . . ?
H1A C1 H1C 109.5 . . ?
H1B C1 H1C 109.5 . . ?
N1 C2 H2A 109.5 . . ?
N1 C2 H2B 109.5 . . ?
H2A C2 H2B 109.5 . . ?
N1 C2 H2C 109.5 . . ?
H2A C2 H2C 109.5 . . ?
H2B C2 H2C 109.5 . . ?
N2 C3 C4 105.1(4) . . ?
N2 C3 C4 105.1(4) . 2 ?
C4 C3 C4 113.5(3) . 2 ?
N2 C3 C4 105.1(4) . 3 ?
C4 C3 C4 113.5(3) . 3 ?
C4 C3 C4 113.5(3) 2 3 ?
N2 C3 C41 115.6(4) . . ?
C4 C3 C41 37.7(6) . . ?
C4 C3 C41 134.4(6) 2 . ?
C4 C3 C41 75.8(7) 3 . ?
N2 C3 C41 115.6(4) . 3 ?
C4 C3 C41 134.4(6) . 3 ?
C4 C3 C41 75.8(7) 2 3 ?
C4 C3 C41 37.7(6) 3 3 ?
C41 C3 C41 102.7(5) . 3 ?
N2 C3 C41 115.6(4) . 2 ?
C4 C3 C41 75.8(7) . 2 ?
C4 C3 C41 37.7(6) 2 2 ?
C4 C3 C41 134.4(6) 3 2 ?
C41 C3 C41 102.7(5) . 2 ?
C41 C3 C41 102.7(5) 3 2 ?
C3 C41 H4A 109.5 . . ?
C3 C41 H4B 109.5 . . ?
C3 C41 H4C 109.5 . . ?
C3 C4 H4D 109.5 . . ?
C3 C4 H4E 109.5 . . ?
H4D C4 H4E 109.5 . . ?
C3 C4 H4F 109.5 . . ?
H4D C4 H4F 109.5 . . ?
H4E C4 H4F 109.5 . . ?

loop_
_geom_bond_atom_site_label_1
_geom_bond_atom_site_label_2
_geom_bond_distance
_geom_bond_site_symmetry_2
_geom_bond_publ_flag
Nb1 N2 1.757(4) . ?
Nb1 N1 1.990(4) 2 ?
Nb1 N1 1.990(4) 3 ?
Nb1 N1 1.990(4) . ?
N1 C1 1.445(5) . ?
N1 C2 1.454(4) . ?
N2 C3 1.437(6) . ?
C1 H1A 0.9800 . ?
C1 H1B 0.9800 . ?
C1 H1C 0.9800 . ?
C2 H2A 0.9800 . ?
C2 H2B 0.9800 . ?
C2 H2C 0.9800 . ?
C3 C4 1.486(6) . ?
C3 C4 1.486(6) 2 ?
C3 C4 1.486(6) 3 ?
C3 C41 1.585(9) . ?
C3 C41 1.585(9) 3 ?
C3 C41 1.585(9) 2 ?
C41 H4A 0.9800 . ?
C41 H4B 0.9800 . ?
C41 H4C 0.9800 . ?
C4 H4D 0.9800 . ?
C4 H4E 0.9800 . ?
C4 H4F 0.9800 . ?

loop_
_geom_torsion_atom_site_label_1
_geom_torsion_atom_site_label_2
_geom_torsion_atom_site_label_3
_geom_torsion_atom_site_label_4
_geom_torsion
_geom_torsion_site_symmetry_1
_geom_torsion_site_symmetry_2
_geom_torsion_site_symmetry_3
_geom_torsion_site_symmetry_4
_geom_torsion_publ_flag
N2 Nb1 N1 C1 -161.6(2) . . . . ?
N1 Nb1 N1 C1 -43.8(2) 2 . . . ?
N1 Nb1 N1 C1 80.6(2) 3 . . . ?
N2 Nb1 N1 C2 14.9(3) . . . . ?
N1 Nb1 N1 C2 132.7(3) 2 . . . ?
N1 Nb1 N1 C2 -102.9(3) 3 . . . ?
N1 Nb1 N2 C3 0(100) 2 . . . ?
N1 Nb1 N2 C3 0(100) 3 . . . ?
N1 Nb1 N2 C3 0(100) . . . . ?
Nb1 N2 C3 C4 0(100) . . . . ?
Nb1 N2 C3 C4 0(100) . . . 2 ?
Nb1 N2 C3 C4 0(100) . . . 3 ?
Nb1 N2 C3 C41 0(100) . . . . ?
Nb1 N2 C3 C41 0(100) . . . 3 ?
Nb1 N2 C3 C41 0(100) . . . 2 ?
